data_2016498
loop_
_publ_author_name
'Smith, Graham'
'Wermuth, Urs D.'
'Young, David J.'
'White, Jonathan M.'

_publ_section_title
;
 The 1:1 proton-transfer compounds of 4-(phenyldiazenyl)aniline
 (aniline yellow) with 3-nitrophthalic, 4-nitrophthalic and
 5-nitroisophthalic acids
;
_journal_coeditor_code GZ3114
_journal_issue 3
_journal_name_full 'Acta Crystallographica Section C'
_journal_page_first o123
_journal_page_last o127
_journal_paper_doi 10.1107/S0108270108001595
_journal_volume 64
_journal_year 2008
_chemical_formula_iupac 'C12 H12 N3 + , C8 H4 N O6 - , H2 O'
_chemical_formula_moiety 'C12 H12 N3 + , C8 H4 N O6 - , H2 O'
_chemical_formula_sum 'C20 H18 N4 O7'
_chemical_formula_weight 426.38
_chemical_melting_point 393
_chemical_name_common '4-(phenylazo)anilinium hydrogen 5-nitroisophthalate monohydrate'
_chemical_name_systematic
;
4-(phenyldiazenyl)anilinium 3-carboxy-5-nitrobenzoate monohydrate
;
_space_group_IT_number 61
_symmetry_cell_setting orthorhombic
_symmetry_space_group_name_Hall '-P 2ac 2ab'
_symmetry_space_group_name_H-M 'P b c a'
_atom_sites_solution_hydrogens geom
_atom_sites_solution_primary direct
_atom_sites_solution_secondary difmap
_audit_creation_method 'SHELXL97 (Sheldrick, 2008)'
_cell_angle_alpha 90.00
_cell_angle_beta 90.00
_cell_angle_gamma 90.00
_cell_formula_units_Z 8
_cell_length_a 14.0965(15)
_cell_length_b 6.7602(7)
_cell_length_c 43.091(5)
_cell_measurement_reflns_used 3315
_cell_measurement_temperature 130(2)
_cell_measurement_theta_max 25.38
_cell_measurement_theta_min 2.38
_cell_volume 4106.4(8)
_computing_cell_refinement 'SMART (Bruker, 2000)'
_computing_data_collection 'SMART (Bruker, 2000)'
_computing_data_reduction 'SAINT (Bruker, 1999)'
_computing_molecular_graphics 'PLATON (Spek, 2003)'
_computing_publication_material 'PLATON (Spek, 2003)'
_computing_structure_refinement 'SHELXL97 (Sheldrick, 2008)'
_computing_structure_solution 'SHELXS97 (Sheldrick, 2008)'
_diffrn_ambient_temperature 130(2)
_diffrn_measured_fraction_theta_full 1.000
_diffrn_measured_fraction_theta_max 1.000
_diffrn_measurement_device_type 'Bruker SMART CCD area-detector'
_diffrn_measurement_method '\f and \w'
_diffrn_radiation_monochromator graphite
_diffrn_radiation_source 'sealed tube'
_diffrn_radiation_type MoK\a
_diffrn_radiation_wavelength 0.71073
_diffrn_reflns_av_R_equivalents 0.0964
_diffrn_reflns_av_sigmaI/netI 0.0720
_diffrn_reflns_limit_h_max 16
_diffrn_reflns_limit_h_min -13
_diffrn_reflns_limit_k_max 7
_diffrn_reflns_limit_k_min -8
_diffrn_reflns_limit_l_max 42
_diffrn_reflns_limit_l_min -51
_diffrn_reflns_number 20144
_diffrn_reflns_theta_full 25.00
_diffrn_reflns_theta_max 25.00
_diffrn_reflns_theta_min 1.73
_diffrn_standards_decay_% 0
_exptl_absorpt_coefficient_mu 0.107
_exptl_absorpt_correction_type none
_exptl_crystal_colour red
_exptl_crystal_density_diffrn 1.379
_exptl_crystal_density_method 'not measured'
_exptl_crystal_description needle
_exptl_crystal_F_000 1776
_exptl_crystal_size_max 0.50
_exptl_crystal_size_mid 0.15
_exptl_crystal_size_min 0.15
_refine_diff_density_max 0.365
_refine_diff_density_min -0.279
_refine_ls_extinction_method none
_refine_ls_goodness_of_fit_ref 1.222
_refine_ls_hydrogen_treatment mixed
_refine_ls_matrix_type full
_refine_ls_number_parameters 304
_refine_ls_number_reflns 3612
_refine_ls_number_restraints 0
_refine_ls_restrained_S_all 1.222
_refine_ls_R_factor_all 0.1060
_refine_ls_R_factor_gt 0.0846
_refine_ls_shift/su_max 0.001
_refine_ls_shift/su_mean 0.000
_refine_ls_structure_factor_coef Fsqd
_refine_ls_weighting_details 'calc w = 1/[\s^2^(Fo^2^)+(0.0P)^2^+14.8749P] where P=(Fo^2^+2Fc^2^)/3'
_refine_ls_weighting_scheme calc
_refine_ls_wR_factor_gt 0.2040
_refine_ls_wR_factor_ref 0.2109
_reflns_number_gt 2720
_reflns_number_total 3612
_reflns_threshold_expression I>2\s(I)
_cod_data_source_file gz3114.cif
_cod_data_source_block III
_cod_database_code 2016498
_cod_database_fobs_code 2016498

loop_
_symmetry_equiv_pos_site_id
_symmetry_equiv_pos_as_xyz
1 x,y,z
2 1/2-x,-y,1/2+z
3 1/2+x,1/2-y,-z
4 -x,1/2+y,1/2-z
5 -x,-y,-z
6 1/2+x,y,1/2-z
7 1/2-x,1/2+y,z
8 x,1/2-y,1/2+z

loop_
_atom_site_aniso_label
_atom_site_aniso_U_11
_atom_site_aniso_U_22
_atom_site_aniso_U_33
_atom_site_aniso_U_12
_atom_site_aniso_U_13
_atom_site_aniso_U_23
N1 0.044(3) 0.027(2) 0.036(2) 0.000(2) -0.003(2) 0.0036(18)
N4 0.037(3) 0.034(2) 0.038(3) 0.001(2) 0.001(2) 0.008(2)
N11 0.044(3) 0.026(2) 0.047(3) -0.001(2) -0.008(2) 0.003(2)
C1 0.037(3) 0.020(2) 0.034(3) -0.006(2) -0.001(2) 0.003(2)
C2 0.027(2) 0.018(2) 0.042(3) -0.003(2) -0.004(2) 0.002(2)
C3 0.037(3) 0.018(2) 0.034(3) -0.002(2) 0.008(2) 0.002(2)
C4 0.030(3) 0.018(2) 0.034(3) -0.0029(19) -0.001(2) 0.002(2)
C5 0.033(3) 0.034(3) 0.042(3) 0.005(2) 0.000(2) -0.001(2)
C6 0.036(3) 0.037(3) 0.033(3) -0.008(2) 0.008(2) -0.001(2)
C11 0.058(4) 0.024(3) 0.047(3) -0.002(3) -0.013(3) 0.003(2)
C21 0.062(4) 0.043(3) 0.064(4) -0.004(3) -0.020(3) 0.002(3)
C31 0.075(5) 0.050(4) 0.079(5) -0.007(4) -0.042(4) -0.003(4)
C41 0.097(6) 0.057(4) 0.053(4) 0.003(4) -0.041(4) -0.001(3)
C51 0.093(5) 0.057(4) 0.045(4) 0.001(4) -0.015(4) 0.007(3)
C61 0.069(4) 0.037(3) 0.044(3) -0.002(3) -0.017(3) 0.004(3)
O11A 0.037(2) 0.038(2) 0.044(2) 0.0017(16) -0.0121(18) 0.0004(17)
O12A 0.0309(18) 0.0260(17) 0.0335(19) 0.0022(15) -0.0018(14) 0.0023(15)
O31A 0.0266(18) 0.041(2) 0.035(2) 0.0057(16) 0.0025(15) -0.0042(16)
O32A 0.032(2) 0.063(3) 0.048(2) 0.0025(19) 0.0134(18) 0.000(2)
O51A 0.086(4) 0.156(6) 0.040(3) 0.028(4) 0.012(3) -0.019(3)
O52A 0.101(4) 0.077(3) 0.038(2) 0.003(3) -0.017(3) -0.014(2)
N5A 0.070(4) 0.060(3) 0.028(3) 0.015(3) 0.002(3) -0.005(2)
C1A 0.037(3) 0.013(2) 0.029(3) -0.0004(19) 0.000(2) 0.0013(19)
C2A 0.037(3) 0.013(2) 0.028(2) 0.0025(19) 0.001(2) 0.0013(18)
C3A 0.035(3) 0.020(2) 0.029(3) 0.003(2) 0.006(2) 0.0012(19)
C4A 0.039(3) 0.027(3) 0.036(3) 0.010(2) 0.012(2) 0.002(2)
C5A 0.054(3) 0.025(3) 0.023(2) 0.005(2) 0.000(2) -0.001(2)
C6A 0.041(3) 0.018(2) 0.034(3) 0.002(2) -0.011(2) 0.002(2)
C11A 0.033(3) 0.018(2) 0.033(3) -0.001(2) -0.010(2) 0.001(2)
C31A 0.037(3) 0.024(3) 0.038(3) 0.003(2) 0.011(2) 0.004(2)
O1W 0.040(2) 0.0243(18) 0.0322(19) 0.0046(16) -0.0078(18) -0.0001(16)

loop_
_atom_site_type_symbol
_atom_site_label
_atom_site_fract_x
_atom_site_fract_y
_atom_site_fract_z
_atom_site_U_iso_or_equiv
_atom_site_thermal_displace_type
_atom_site_calc_flag
_atom_site_refinement_flags
_atom_site_occupancy
N N1 0.7409(3) 0.7594(6) 0.18617(9) 0.0357(14) Uani . . 1.000
N N4 0.6279(4) 0.7422(7) 0.06108(10) 0.0363(16) Uani . . 1.000
N N11 0.8281(3) 0.7834(6) 0.19166(10) 0.0390(16) Uani . . 1.000
C C1 0.7194(3) 0.7529(7) 0.15412(11) 0.0303(16) Uani . . 1.000
C C2 0.7849(3) 0.7528(6) 0.13009(11) 0.0290(14) Uani . . 1.000
C C3 0.7550(3) 0.7490(7) 0.09974(11) 0.0297(16) Uani . . 1.000
C C4 0.6583(3) 0.7474(7) 0.09334(11) 0.0273(16) Uani . . 1.000
C C5 0.5918(4) 0.7462(7) 0.11685(12) 0.0363(17) Uani . . 1.000
C C6 0.6227(3) 0.7468(8) 0.14728(11) 0.0353(17) Uani . . 1.000
C C11 0.8511(4) 0.7887(7) 0.22392(13) 0.0430(19) Uani . . 1.000
C C21 0.9417(5) 0.8544(9) 0.23093(15) 0.056(2) Uani . . 1.000
C C31 0.9690(5) 0.8677(10) 0.26147(17) 0.068(3) Uani . . 1.000
C C41 0.9082(6) 0.8142(10) 0.28480(16) 0.069(3) Uani . . 1.000
C C51 0.8184(5) 0.7438(10) 0.27790(15) 0.065(3) Uani . . 1.000
C C61 0.7894(4) 0.7324(8) 0.24733(13) 0.0500(19) Uani . . 1.000
O O11A 0.4375(2) 0.8187(5) 0.06107(8) 0.0397(12) Uani . . 1.000
O O12A 0.3634(2) 0.7778(5) 0.01579(7) 0.0301(10) Uani . . 1.000
O O31A 0.0232(2) 0.7423(5) 0.01107(8) 0.0342(11) Uani . . 1.000
O O32A -0.0683(2) 0.8198(6) 0.05154(9) 0.0477(14) Uani . . 1.000
O O51A 0.0952(4) 0.9375(10) 0.15158(11) 0.094(3) Uani . . 1.000
O O52A 0.2474(4) 0.9688(7) 0.15270(9) 0.0720(18) Uani . . 1.000
N N5A 0.1738(4) 0.9320(8) 0.13951(11) 0.0527(19) Uani . . 1.000
C C1A 0.2698(3) 0.8203(6) 0.06086(11) 0.0263(16) Uani . . 1.000
C C2A 0.1865(3) 0.7948(6) 0.04427(11) 0.0260(14) Uani . . 1.000
C C3A 0.0991(3) 0.8107(6) 0.05857(11) 0.0280(16) Uani . . 1.000
C C4A 0.0943(4) 0.8520(7) 0.09006(11) 0.0340(17) Uani . . 1.000
C C5A 0.1772(4) 0.8766(7) 0.10612(11) 0.0340(16) Uani . . 1.000
C C6A 0.2661(4) 0.8620(7) 0.09240(11) 0.0310(16) Uani . . 1.000
C C11A 0.3650(3) 0.8046(6) 0.04523(11) 0.0280(16) Uani . . 1.000
C C31A 0.0101(4) 0.7900(7) 0.04039(12) 0.0330(17) Uani . . 1.000
O O1W 0.7467(3) 0.9794(5) 0.02378(8) 0.0322(11) Uani . . 1.000
H H2 0.84940 0.75530 0.13460 0.0350 Uiso calc R 1.000
H H3 0.79890 0.74750 0.08360 0.0350 Uiso calc R 1.000
H H5 0.52740 0.74500 0.11230 0.0440 Uiso calc R 1.000
H H6 0.57870 0.74310 0.16330 0.0420 Uiso calc R 1.000
H H21 0.98350 0.88910 0.21510 0.0680 Uiso calc R 1.000
H H31 1.02940 0.91350 0.26630 0.0820 Uiso calc R 1.000
H H41 0.92740 0.82520 0.30540 0.0830 Uiso calc R 1.000
H H42 0.660(4) 0.821(8) 0.0501(12) 0.041(15) Uiso . . 1.000
H H43 0.639(5) 0.622(8) 0.0530(12) 0.050(16) Uiso . . 1.000
H H44 0.564(4) 0.766(7) 0.0596(11) 0.044(14) Uiso . . 1.000
H H51 0.77790 0.70440 0.29380 0.0780 Uiso calc R 1.000
H H61 0.72890 0.68730 0.24250 0.0600 Uiso calc R 1.000
H H2A 0.18940 0.76650 0.02320 0.0310 Uiso calc R 1.000
H H4A 0.03600 0.86270 0.10000 0.0410 Uiso calc R 1.000
H H6A 0.32130 0.87960 0.10390 0.0380 Uiso calc R 1.000
H H31A -0.037(5) 0.759(11) 0.0001(16) 0.08(2) Uiso . . 1.000
H H1W 0.708(3) 1.049(7) 0.0119(11) 0.043(13) Uiso . . 1.000
H H2W 0.782(6) 0.903(14) 0.0086(19) 0.042(3) Uiso . . 1.000

loop_
_atom_type_symbol
_atom_type_description
_atom_type_scat_dispersion_real
_atom_type_scat_dispersion_imag
_atom_type_scat_source
C C 0.0033 0.0016 'International Tables Vol C Tables 4.2.6.8 and 6.1.1.4'
H H 0.0000 0.0000 'International Tables Vol C Tables 4.2.6.8 and 6.1.1.4'
N N 0.0061 0.0033 'International Tables Vol C Tables 4.2.6.8 and 6.1.1.4'
O O 0.0106 0.0060 'International Tables Vol C Tables 4.2.6.8 and 6.1.1.4'

loop_
_geom_angle_atom_site_label_1
_geom_angle_atom_site_label_2
_geom_angle_atom_site_label_3
_geom_angle
_geom_angle_publ_flag
C31A O31A H31A 108(4) no
H1W O1W H2W 102(6) no
N11 N1 C1 113.3(4) no
N1 N11 C11 114.0(4) no
C4 N4 H44 111(3) no
C4 N4 H42 111(4) no
H43 N4 H44 108(5) no
H42 N4 H44 112(5) no
H42 N4 H43 105(5) no
C4 N4 H43 110(4) no
O51A N5A O52A 124.8(5) no
O51A N5A C5A 116.6(5) no
O52A N5A C5A 118.6(5) no
C2 C1 C6 119.5(4) no
N1 C1 C6 114.6(4) no
N1 C1 C2 125.9(4) no
C1 C2 C3 120.4(4) no
C2 C3 C4 119.3(4) no
N4 C4 C5 120.1(4) no
N4 C4 C3 118.6(4) no
C3 C4 C5 121.3(5) no
C4 C5 C6 118.8(5) no
C1 C6 C5 120.6(4) no
C21 C11 C61 120.5(5) no
N11 C11 C21 115.4(5) no
N11 C11 C61 124.0(5) no
C11 C21 C31 119.2(6) no
C21 C31 C41 120.7(7) no
C31 C41 C51 120.4(6) no
C41 C51 C61 119.6(6) no
C11 C61 C51 119.6(5) no
C3 C2 H2 120.00 no
C1 C2 H2 120.00 no
C2 C3 H3 120.00 no
C4 C3 H3 120.00 no
C6 C5 H5 121.00 no
C4 C5 H5 121.00 no
C5 C6 H6 120.00 no
C1 C6 H6 120.00 no
C11 C21 H21 120.00 no
C31 C21 H21 121.00 no
C21 C31 H31 120.00 no
C41 C31 H31 120.00 no
C31 C41 H41 120.00 no
C51 C41 H41 120.00 no
C61 C51 H51 120.00 no
C41 C51 H51 120.00 no
C51 C61 H61 120.00 no
C11 C61 H61 120.00 no
C6A C1A C11A 119.1(4) no
C2A C1A C6A 119.9(4) no
C2A C1A C11A 121.1(4) no
C1A C2A C3A 121.1(4) no
C2A C3A C31A 120.7(4) no
C4A C3A C31A 119.6(4) no
C2A C3A C4A 119.7(4) no
C3A C4A C5A 118.5(5) no
N5A C5A C6A 117.3(5) no
N5A C5A C4A 119.5(5) no
C4A C5A C6A 123.1(5) no
C1A C6A C5A 117.7(5) no
O12A C11A C1A 115.9(4) no
O11A C11A O12A 125.0(4) no
O11A C11A C1A 119.1(4) no
O32A C31A C3A 122.8(5) no
O31A C31A O32A 123.0(5) no
O31A C31A C3A 114.2(4) no
C3A C2A H2A 119.00 no
C1A C2A H2A 120.00 no
C3A C4A H4A 121.00 no
C5A C4A H4A 121.00 no
C1A C6A H6A 121.00 no
C5A C6A H6A 121.00 no

loop_
_geom_bond_atom_site_label_1
_geom_bond_atom_site_label_2
_geom_bond_distance
_geom_bond_publ_flag
O11A C11A 1.233(5) no
O12A C11A 1.282(6) no
O31A C31A 1.317(6) no
O32A C31A 1.222(6) no
O51A N5A 1.225(8) no
O52A N5A 1.209(8) no
O31A H31A 0.98(7) no
O1W H2W 0.97(8) no
O1W H1W 0.88(5) no
N1 C1 1.415(6) no
N1 N11 1.262(6) no
N4 C4 1.455(6) no
N11 C11 1.428(7) no
N4 H44 0.92(6) no
N4 H43 0.90(5) no
N4 H42 0.84(6) no
N5A C5A 1.488(7) no
C1 C6 1.395(6) no
C1 C2 1.387(6) no
C2 C3 1.374(7) no
C3 C4 1.391(6) no
C4 C5 1.380(7) no
C5 C6 1.382(7) no
C11 C61 1.385(8) no
C11 C21 1.386(9) no
C21 C31 1.374(10) no
C31 C41 1.370(10) no
C41 C51 1.385(11) no
C51 C61 1.381(9) no
C2 H2 0.9300 no
C3 H3 0.9300 no
C5 H5 0.9300 no
C6 H6 0.9300 no
C21 H21 0.9300 no
C31 H31 0.9300 no
C41 H41 0.9300 no
C51 H51 0.9300 no
C61 H61 0.9300 no
C1A C2A 1.386(6) no
C1A C11A 1.505(6) no
C1A C6A 1.389(7) no
C2A C3A 1.382(6) no
C3A C4A 1.387(7) no
C3A C31A 1.486(7) no
C4A C5A 1.368(8) no
C5A C6A 1.389(8) no
C2A H2A 0.9300 no
C4A H4A 0.9300 no
C6A H6A 0.9300 no

loop_
_geom_hbond_atom_site_label_D
_geom_hbond_atom_site_label_H
_geom_hbond_atom_site_label_A
_geom_hbond_site_symmetry_A
_geom_hbond_distance_DH
_geom_hbond_distance_HA
_geom_hbond_distance_DA
_geom_hbond_angle_DHA
_geom_hbond_publ_flag
O31A H31A O12A 3_465 0.98(7) 1.58(7) 2.536(4) 164(7) yes
O1W H1W O12A 5_675 0.88(5) 1.95(5) 2.830(5) 173(4) yes
O1W H2W O12A 3_565 0.97(8) 1.98(9) 2.939(5) 170(8) yes
N4 H42 O1W . 0.84(6) 1.98(5) 2.821(6) 173(5) yes
N4 H43 O1W 7_645 0.90(5) 2.26(6) 2.977(6) 137(5) yes
N4 H43 O32A 7_545 0.90(5) 2.27(6) 3.005(6) 138(6) yes
N4 H44 O11A . 0.92(6) 1.82(6) 2.733(6) 174(4) yes
C3 H3 O32A 1_655 0.93 2.38 3.278(6) 163 yes
C5 H5 O11A . 0.93 2.59 3.279(6) 131 yes

loop_
_geom_torsion_atom_site_label_1
_geom_torsion_atom_site_label_2
_geom_torsion_atom_site_label_3
_geom_torsion_atom_site_label_4
_geom_torsion
_geom_torsion_publ_flag
C1 N1 N11 C11 -179.5(4) no
N11 N1 C1 C2 6.0(7) no
N11 N1 C1 C6 -173.8(4) no
N1 N11 C11 C21 -167.4(5) no
N1 N11 C11 C61 13.0(7) no
O51A N5A C5A C4A 5.6(8) no
O51A N5A C5A C6A -177.5(5) no
O52A N5A C5A C4A -174.1(5) no
O52A N5A C5A C6A 2.8(7) no
C6 C1 C2 C3 0.7(7) no
N1 C1 C6 C5 178.0(5) no
N1 C1 C2 C3 -179.1(4) no
C2 C1 C6 C5 -1.8(7) no
C1 C2 C3 C4 0.7(7) no
C2 C3 C4 C5 -1.1(7) no
C2 C3 C4 N4 -179.6(4) no
C3 C4 C5 C6 0.1(7) no
N4 C4 C5 C6 178.6(5) no
C4 C5 C6 C1 1.4(8) no
N11 C11 C21 C31 178.8(5) no
C61 C11 C21 C31 -1.6(9) no
N11 C11 C61 C51 -179.7(5) no
C21 C11 C61 C51 0.6(8) no
C11 C21 C31 C41 0.9(10) no
C21 C31 C41 C51 0.7(11) no
C31 C41 C51 C61 -1.6(10) no
C41 C51 C61 C11 1.0(9) no
C6A C1A C2A C3A 0.2(6) no
C11A C1A C2A C3A -179.5(4) no
C2A C1A C6A C5A 0.0(6) no
C11A C1A C6A C5A 179.7(4) no
C2A C1A C11A O11A -176.5(4) no
C2A C1A C11A O12A 3.8(6) no
C6A C1A C11A O11A 3.8(6) no
C6A C1A C11A O12A -175.9(4) no
C1A C2A C3A C4A -0.3(6) no
C1A C2A C3A C31A 177.9(4) no
C2A C3A C4A C5A 0.2(7) no
C31A C3A C4A C5A -178.0(4) no
C2A C3A C31A O31A 4.7(6) no
C2A C3A C31A O32A -173.5(4) no
C4A C3A C31A O31A -177.2(4) no
C4A C3A C31A O32A 4.6(7) no
C3A C4A C5A N5A 176.6(4) no
C3A C4A C5A C6A -0.1(7) no
N5A C5A C6A C1A -176.8(4) no
C4A C5A C6A C1A 0.0(7) no
